data_4512113
loop_
_publ_author_name
'Li, Zhuo'
'Wang, Yu-Fang'
'Liu, Bin'
'Zheng, Tian-Yu'
'Zhang, Shi-Chao'
'Zhao, Jian-She'

_publ_section_title
;
 Pressure-Dependent Pseudo-Polymorphism of Polymeric
 {[Cu2(TBA)]&#x00B7;2H2O}nand Dinuclear [Cu2(TBA)(H2O)2]&#x00B7;2H2O
 Complexes Based on in Situ Tetramerization of DMBA
;
_journal_issue 11
_journal_name_full 'Crystal Growth &amp; Design'
_journal_page_first 5640
_journal_paper_doi 10.1021/cg500935a
_journal_volume 14
_journal_year 2014
_chemical_formula_sum 'C26 H26 Cu2 N8 O14'
_chemical_formula_weight 801.63
_chemical_name_systematic
; 
 ? 
;
_space_group_IT_number 15
_symmetry_cell_setting monoclinic
_symmetry_space_group_name_Hall '-C 2yc'
_symmetry_space_group_name_H-M 'C 1 2/c 1'
_atom_sites_solution_hydrogens geom
_atom_sites_solution_primary direct
_atom_sites_solution_secondary difmap
_audit_creation_method SHELXL-97
_cell_angle_alpha 90.00
_cell_angle_beta 120.542(10)
_cell_angle_gamma 90.00
_cell_formula_units_Z 4
_cell_length_a 21.291(7)
_cell_length_b 10.161(3)
_cell_length_c 15.215(6)
_cell_measurement_temperature 296(2)
_cell_volume 2834.9(17)
_computing_structure_refinement 'SHELXL-97 (Sheldrick, 1997)'
_computing_structure_solution 'SHELXS-97 (Sheldrick, 1990)'
_diffrn_ambient_temperature 296(2)
_diffrn_measured_fraction_theta_full 0.899
_diffrn_measured_fraction_theta_max 0.899
_diffrn_measurement_device_type 'Bruker Smart CCD'
_diffrn_measurement_method 'w scan'
_diffrn_radiation_monochromator graphite
_diffrn_radiation_source 'fine-focus sealed tube'
_diffrn_radiation_type MoK\a
_diffrn_radiation_wavelength 0.71073
_diffrn_reflns_av_R_equivalents 0.1528
_diffrn_reflns_av_sigmaI/netI 0.2997
_diffrn_reflns_limit_h_max 29
_diffrn_reflns_limit_h_min -22
_diffrn_reflns_limit_k_max 14
_diffrn_reflns_limit_k_min -11
_diffrn_reflns_limit_l_max 19
_diffrn_reflns_limit_l_min -21
_diffrn_reflns_number 8500
_diffrn_reflns_theta_full 29.76
_diffrn_reflns_theta_max 29.76
_diffrn_reflns_theta_min 2.22
_exptl_absorpt_coefficient_mu 1.593
_exptl_crystal_colour blue
_exptl_crystal_density_diffrn 1.878
_exptl_crystal_density_method 'not measured'
_exptl_crystal_description prism
_exptl_crystal_F_000 1632
_exptl_crystal_size_max 0.36
_exptl_crystal_size_mid 0.28
_exptl_crystal_size_min 0.24
_refine_diff_density_max 1.021
_refine_diff_density_min -1.088
_refine_diff_density_rms 0.382
_refine_ls_extinction_coef 0.0090(9)
_refine_ls_extinction_expression Fc^*^=kFc[1+0.001xFc^2^\l^3^/sin(2\q)]^-1/4^
_refine_ls_extinction_method SHELXL
_refine_ls_goodness_of_fit_ref 0.894
_refine_ls_hydrogen_treatment mixed
_refine_ls_matrix_type full
_refine_ls_number_parameters 227
_refine_ls_number_reflns 3635
_refine_ls_number_restraints 0
_refine_ls_restrained_S_all 0.894
_refine_ls_R_factor_all 0.2655
_refine_ls_R_factor_gt 0.0857
_refine_ls_shift/su_max 0.000
_refine_ls_shift/su_mean 0.000
_refine_ls_structure_factor_coef Fsqd
_refine_ls_weighting_details 'calc w=1/[\s^2^(Fo^2^)+(0.1088P)^2^+0.0000P] where P=(Fo^2^+2Fc^2^)/3'
_refine_ls_weighting_scheme calc
_refine_ls_wR_factor_gt 0.1842
_refine_ls_wR_factor_ref 0.2655
_reflns_number_gt 1137
_reflns_number_total 3635
_reflns_threshold_expression >2sigma(I)
_cod_data_source_file cg500935a_si_003.cif
_cod_data_source_block 1
_cod_depositor_comments 'Adding full bibliography for 4512112--4512113.cif.'
_cod_original_cell_volume 2834.8(15)
_cod_original_sg_symbol_H-M C2/c
_cod_database_code 4512113

loop_
_symmetry_equiv_pos_as_xyz
'x, y, z'
'-x, y, -z+1/2'
'x+1/2, y+1/2, z'
'-x+1/2, y+1/2, -z+1/2'
'-x, -y, -z'
'x, -y, z-1/2'
'-x+1/2, -y+1/2, -z'
'x+1/2, -y+1/2, z-1/2'

loop_
_atom_site_label
_atom_site_type_symbol
_atom_site_fract_x
_atom_site_fract_y
_atom_site_fract_z
_atom_site_U_iso_or_equiv
_atom_site_adp_type
_atom_site_occupancy
_atom_site_symmetry_multiplicity
_atom_site_calc_flag
_atom_site_refinement_flags
Cu1 Cu 0.68344(7) 0.56409(11) 0.02155(9) 0.0432(5) Uani 1 1 d .
C1 C 0.6549(5) 0.3752(9) 0.1586(8) 0.037(2) Uani 1 1 d .
C2 C 0.6645(5) 0.4128(8) 0.3227(7) 0.037(2) Uani 1 1 d .
C3 C 0.7137(5) 0.3129(9) 0.3628(7) 0.038(2) Uani 1 1 d .
C4 C 0.7301(5) 0.2336(10) 0.3021(8) 0.042(2) Uani 1 1 d .
C5 C 0.7195(6) 0.1884(10) 0.1376(8) 0.054(3) Uani 1 1 d .
H5A H 0.7520 0.1190 0.1780 0.081 Uiso 1 1 calc R
H5B H 0.7427 0.2423 0.1105 0.081 Uiso 1 1 calc R
H5C H 0.6757 0.1510 0.0824 0.081 Uiso 1 1 calc R
C6 C 0.5790(6) 0.5458(10) 0.1696(8) 0.056(3) Uani 1 1 d .
H6A H 0.5653 0.5520 0.0991 0.084 Uiso 1 1 calc R
H6B H 0.5983 0.6288 0.2026 0.084 Uiso 1 1 calc R
H6C H 0.5369 0.5240 0.1742 0.084 Uiso 1 1 calc R
C7 C 0.7589(8) 0.2892(11) 0.4777(11) 0.072(4) Uani 1 1 d .
C8 C 0.8327(6) 0.3637(9) 0.5381(8) 0.045(3) Uani 1 1 d .
C9 C 0.8294(6) 0.4924(10) 0.5678(8) 0.045(3) Uani 1 1 d .
C10 C 0.9569(7) 0.5170(11) 0.6133(10) 0.061(3) Uani 1 1 d .
C11 C 0.8950(6) 0.3084(10) 0.5483(8) 0.042(2) Uani 1 1 d .
C12 C 1.0229(6) 0.3320(12) 0.6026(11) 0.090(5) Uani 1 1 d .
H12A H 1.0154 0.2418 0.5809 0.134 Uiso 1 1 calc R
H12B H 1.0590 0.3365 0.6739 0.134 Uiso 1 1 calc R
H12C H 1.0394 0.3809 0.5642 0.134 Uiso 1 1 calc R
C13 C 0.8930(6) 0.7040(10) 0.6330(9) 0.060(3) Uani 1 1 d .
H13A H 0.8460 0.7270 0.6228 0.090 Uiso 1 1 calc R
H13B H 0.9040 0.7596 0.5916 0.090 Uiso 1 1 calc R
H13C H 0.9293 0.7158 0.7036 0.090 Uiso 1 1 calc R
N1 N 0.6350(4) 0.4423(7) 0.2202(6) 0.0362(18) Uani 1 1 d .
N2 N 0.7012(4) 0.2688(7) 0.2012(6) 0.040(2) Uani 1 1 d .
N3 N 0.9547(4) 0.3878(8) 0.5859(7) 0.051(2) Uani 1 1 d .
N4 N 0.8923(5) 0.5662(8) 0.6042(7) 0.052(2) Uani 1 1 d .
O1 O 0.6311(4) 0.4090(6) 0.0685(5) 0.0420(17) Uani 1 1 d .
O2 O 0.7718(4) 0.1314(6) 0.3332(5) 0.0482(18) Uani 1 1 d .
O3 O 0.6454(4) 0.4838(6) 0.3750(5) 0.0443(18) Uani 1 1 d .
O4 O 0.8998(4) 0.1884(6) 0.5254(5) 0.0463(18) Uani 1 1 d .
O5 O 1.0098(5) 0.5876(8) 0.6431(8) 0.094(3) Uani 1 1 d .
O6 O 0.7743(4) 0.5462(6) 0.5635(5) 0.0488(18) Uani 1 1 d .
O7 O 1.1549(13) 0.575(3) 0.6847(18) 0.319(13) Uani 1 1 d .

loop_
_atom_site_aniso_label
_atom_site_aniso_U_11
_atom_site_aniso_U_22
_atom_site_aniso_U_33
_atom_site_aniso_U_23
_atom_site_aniso_U_13
_atom_site_aniso_U_12
Cu1 0.0534(9) 0.0356(7) 0.0441(9) 0.0001(6) 0.0274(7) -0.0029(7)
C1 0.039(6) 0.033(5) 0.044(7) 0.002(5) 0.024(5) -0.004(5)
C2 0.033(5) 0.023(5) 0.041(6) -0.004(4) 0.009(5) -0.002(4)
C3 0.046(6) 0.036(5) 0.033(6) 0.007(4) 0.021(5) 0.009(5)
C4 0.048(6) 0.039(6) 0.039(7) 0.005(5) 0.022(5) 0.000(5)
C5 0.072(8) 0.055(7) 0.041(7) 0.004(5) 0.033(6) 0.013(6)
C6 0.068(8) 0.049(7) 0.061(8) 0.010(6) 0.039(7) 0.017(6)
C7 0.106(11) 0.055(9) 0.085(11) 0.000(7) 0.070(9) 0.027(8)
C8 0.049(7) 0.037(6) 0.041(7) -0.007(5) 0.018(6) -0.012(5)
C9 0.054(7) 0.044(6) 0.035(7) 0.003(5) 0.022(6) 0.008(6)
C10 0.072(9) 0.046(7) 0.076(10) -0.002(6) 0.044(8) -0.003(7)
C11 0.038(6) 0.046(6) 0.047(7) 0.005(5) 0.025(6) 0.007(5)
C12 0.045(7) 0.068(9) 0.150(14) -0.022(9) 0.046(9) 0.004(7)
C13 0.062(8) 0.045(7) 0.070(9) -0.016(6) 0.032(7) 0.001(6)
N1 0.049(5) 0.027(4) 0.033(5) 0.004(4) 0.021(4) 0.008(4)
N2 0.049(5) 0.037(5) 0.040(5) 0.000(4) 0.027(5) 0.007(4)
N3 0.036(5) 0.045(5) 0.074(7) -0.022(5) 0.028(5) -0.004(4)
N4 0.050(6) 0.037(5) 0.069(7) 0.003(5) 0.030(5) 0.002(5)
O1 0.057(4) 0.040(4) 0.039(4) 0.006(3) 0.032(4) -0.005(3)
O2 0.060(5) 0.037(4) 0.047(5) 0.008(3) 0.027(4) 0.012(4)
O3 0.060(5) 0.035(4) 0.043(4) -0.001(3) 0.030(4) 0.008(3)
O4 0.055(4) 0.035(4) 0.058(5) -0.007(3) 0.036(4) 0.003(3)
O5 0.070(6) 0.065(6) 0.152(10) -0.048(6) 0.059(6) -0.026(5)
O6 0.048(4) 0.035(4) 0.066(5) -0.005(3) 0.030(4) 0.003(3)
O7 0.34(3) 0.38(3) 0.28(3) 0.07(2) 0.19(3) 0.01(2)

loop_
_atom_type_symbol
_atom_type_description
_atom_type_scat_dispersion_real
_atom_type_scat_dispersion_imag
_atom_type_scat_source
C C 0.0033 0.0016 'International Tables Vol C Tables 4.2.6.8 and 6.1.1.4'
H H 0.0000 0.0000 'International Tables Vol C Tables 4.2.6.8 and 6.1.1.4'
N N 0.0061 0.0033 'International Tables Vol C Tables 4.2.6.8 and 6.1.1.4'
O O 0.0106 0.0060 'International Tables Vol C Tables 4.2.6.8 and 6.1.1.4'
Cu Cu 0.3201 1.2651 'International Tables Vol C Tables 4.2.6.8 and 6.1.1.4'

loop_
_geom_angle_atom_site_label_1
_geom_angle_atom_site_label_2
_geom_angle_atom_site_label_3
_geom_angle
_geom_angle_site_symmetry_1
_geom_angle_site_symmetry_3
O4 Cu1 O3 88.4(3) 4_655 6_565
O4 Cu1 O2 91.0(3) 4_655 4_655
O3 Cu1 O2 172.9(3) 6_565 4_655
O4 Cu1 O6 172.9(3) 4_655 6_565
O3 Cu1 O6 89.8(3) 6_565 6_565
O2 Cu1 O6 89.9(3) 4_655 6_565
O4 Cu1 O1 93.7(2) 4_655 .
O3 Cu1 O1 101.4(2) 6_565 .
O2 Cu1 O1 85.7(3) 4_655 .
O6 Cu1 O1 93.5(2) 6_565 .
O4 Cu1 C7 95.8(4) 4_655 6_565
O3 Cu1 C7 78.5(3) 6_565 6_565
O2 Cu1 C7 94.5(3) 4_655 6_565
O6 Cu1 C7 77.1(4) 6_565 6_565
O1 Cu1 C7 170.5(4) . 6_565
O1 C1 N2 121.7(9) . .
O1 C1 N1 121.0(9) . .
N2 C1 N1 117.2(9) . .
O3 C2 C3 123.7(9) . .
O3 C2 N1 118.1(8) . .
C3 C2 N1 118.2(9) . .
C2 C3 C4 121.9(9) . .
C2 C3 C7 121.7(9) . .
C4 C3 C7 116.2(9) . .
O2 C4 N2 116.9(9) . .
O2 C4 C3 125.4(9) . .
N2 C4 C3 117.7(9) . .
C7 C7 C3 123.1(19) 7_656 .
C7 C7 C8 119.6(18) 7_656 .
C3 C7 C8 117.3(9) . .
C7 C7 Cu1 79.6(9) 7_656 6_566
C3 C7 Cu1 95.4(7) . 6_566
C8 C7 Cu1 98.3(7) . 6_566
C11 C8 C9 123.4(10) . .
C11 C8 C7 119.7(9) . .
C9 C8 C7 116.3(10) . .
O6 C9 N4 118.1(9) . .
O6 C9 C8 125.9(10) . .
N4 C9 C8 116.0(10) . .
O5 C10 N3 124.1(11) . .
O5 C10 N4 120.3(10) . .
N3 C10 N4 115.5(10) . .
O4 C11 N3 119.4(9) . .
O4 C11 C8 124.1(10) . .
N3 C11 C8 116.5(9) . .
C1 N1 C2 122.3(8) . .
C1 N1 C6 116.1(8) . .
C2 N1 C6 121.6(8) . .
C4 N2 C1 122.2(8) . .
C4 N2 C5 118.2(8) . .
C1 N2 C5 119.5(8) . .
C11 N3 C10 125.2(9) . .
C11 N3 C12 118.5(9) . .
C10 N3 C12 116.3(9) . .
C9 N4 C10 123.3(9) . .
C9 N4 C13 119.9(9) . .
C10 N4 C13 116.8(9) . .
C1 O1 Cu1 123.6(6) . .
C4 O2 Cu1 121.8(6) . 4_645
C2 O3 Cu1 118.5(6) . 6_566
C11 O4 Cu1 121.4(6) . 4_645
C9 O6 Cu1 119.1(6) . 6_566

loop_
_geom_bond_atom_site_label_1
_geom_bond_atom_site_label_2
_geom_bond_distance
_geom_bond_site_symmetry_2
Cu1 O4 1.990(7) 4_655
Cu1 O3 2.008(6) 6_565
Cu1 O2 2.029(6) 4_655
Cu1 O6 2.037(6) 6_565
Cu1 O1 2.247(6) .
Cu1 C7 2.517(10) 6_565
C1 O1 1.244(10) .
C1 N2 1.383(11) .
C1 N1 1.388(11) .
C2 O3 1.283(10) .
C2 C3 1.360(12) .
C2 N1 1.386(12) .
C3 C4 1.398(13) .
C3 C7 1.526(15) .
C4 O2 1.289(11) .
C4 N2 1.380(11) .
C5 N2 1.463(11) .
C6 N1 1.479(11) .
C7 C7 1.22(2) 7_656
C7 C8 1.557(17) .
C7 Cu1 2.517(10) 6_566
C8 C11 1.375(13) .
C8 C9 1.397(13) .
C9 O6 1.264(11) .
C9 N4 1.383(12) .
C10 O5 1.213(13) .
C10 N3 1.371(13) .
C10 N4 1.401(13) .
C11 O4 1.286(11) .
C11 N3 1.360(12) .
C12 N3 1.457(12) .
C13 N4 1.466(12) .
O2 Cu1 2.029(6) 4_645
O3 Cu1 2.008(6) 6_566
O4 Cu1 1.990(7) 4_645
O6 Cu1 2.037(6) 6_566
